data_4082521
loop_
_publ_author_name
'Oliva-Madrid, Mar\'ia-Jos\'e'
'Garc\?\'ia-L\'opez, Jos\'e-Antonio'
'Saura-Llamas, Isabel'
'Bautista, Delia'
'Vicente, Jos\'e'

_publ_section_title
;
 Reactivity of Eight-Membered Palladacycles Arising from Monoinsertion of
 Alkynes into the Pd--C bond of Ortho-Palladated Phenethylamines toward
 Unsaturated Molecules. Synthesis of Dihydro-3-Benzazocinones, N7-amino
 Acids, N7-amino Esters, and 3-Benzazepines
;
_journal_issue 1
_journal_name_full Organometallics
_journal_page_first 19
_journal_paper_doi 10.1021/om4010059
_journal_volume 33
_journal_year 2014
_chemical_formula_sum 'C25 H24 F3 N O3 S'
_chemical_formula_weight 475.51
_chemical_name_systematic
; 
 ? 
;
_space_group_IT_number 14
_symmetry_cell_setting monoclinic
_symmetry_space_group_name_Hall '-P 2yn'
_symmetry_space_group_name_H-M 'P 1 21/n 1'
_atom_sites_solution_hydrogens geom
_atom_sites_solution_primary direct
_atom_sites_solution_secondary difmap
_audit_creation_method SHELXL-97
_cell_angle_alpha 90.00
_cell_angle_beta 107.636(2)
_cell_angle_gamma 90.00
_cell_formula_units_Z 4
_cell_length_a 12.3620(12)
_cell_length_b 9.5198(7)
_cell_length_c 20.1624(16)
_cell_measurement_reflns_used 8484
_cell_measurement_temperature 100(2)
_cell_measurement_theta_max 28.63
_cell_measurement_theta_min 2.28
_cell_volume 2261.3(3)
_computing_cell_refinement 'Bruker SAINT'
_computing_data_collection 'Bruker SMART'
_computing_data_reduction 'Bruker SAINT'
_computing_molecular_graphics 'Bruker SHELXTL'
_computing_publication_material 'Bruker SHELXTL'
_computing_structure_refinement 'SHELXL-97 (Sheldrick, 1997)'
_computing_structure_solution 'SHELXS-97 (Sheldrick, 1990)'
_diffrn_ambient_temperature 100(2)
_diffrn_detector_area_resol_mean 8.26
_diffrn_measured_fraction_theta_full 0.999
_diffrn_measured_fraction_theta_max 0.943
_diffrn_measurement_device_type 'Bruker SMART APEX CCD'
_diffrn_measurement_method \w-scan
_diffrn_radiation_monochromator graphite
_diffrn_radiation_source 'fine-focus sealed tube'
_diffrn_radiation_type MoK\a
_diffrn_radiation_wavelength 0.71073
_diffrn_reflns_av_R_equivalents 0.0308
_diffrn_reflns_av_sigmaI/netI 0.0259
_diffrn_reflns_limit_h_max 16
_diffrn_reflns_limit_h_min -16
_diffrn_reflns_limit_k_max 12
_diffrn_reflns_limit_k_min -12
_diffrn_reflns_limit_l_max 27
_diffrn_reflns_limit_l_min -25
_diffrn_reflns_number 27083
_diffrn_reflns_theta_full 26.00
_diffrn_reflns_theta_max 28.73
_diffrn_reflns_theta_min 1.73
_exptl_absorpt_coefficient_mu 0.196
_exptl_absorpt_correction_T_max 0.9845
_exptl_absorpt_correction_T_min 0.8616
_exptl_absorpt_correction_type multi-scan
_exptl_absorpt_process_details SADABS
_exptl_crystal_colour colourless
_exptl_crystal_density_diffrn 1.397
_exptl_crystal_density_method 'not measured'
_exptl_crystal_description prism
_exptl_crystal_F_000 992
_exptl_crystal_size_max 0.28
_exptl_crystal_size_mid 0.21
_exptl_crystal_size_min 0.08
_refine_diff_density_max 0.613
_refine_diff_density_min -0.327
_refine_diff_density_rms 0.058
_refine_ls_extinction_method none
_refine_ls_goodness_of_fit_ref 1.045
_refine_ls_hydrogen_treatment 'NH2 free with SADI, rigid methyls, others riding'
_refine_ls_matrix_type full
_refine_ls_number_parameters 308
_refine_ls_number_reflns 5519
_refine_ls_number_restraints 1
_refine_ls_restrained_S_all 1.045
_refine_ls_R_factor_all 0.0491
_refine_ls_R_factor_gt 0.0426
_refine_ls_shift/su_max 0.000
_refine_ls_shift/su_mean 0.000
_refine_ls_structure_factor_coef Fsqd
_refine_ls_weighting_details 'calc w=1/[\s^2^(Fo^2^)+(0.0541P)^2^+1.2085P] where P=(Fo^2^+2Fc^2^)/3'
_refine_ls_weighting_scheme calc
_refine_ls_wR_factor_gt 0.1039
_refine_ls_wR_factor_ref 0.1078
_reflns_number_gt 4834
_reflns_number_total 5519
_reflns_threshold_expression >2sigma(I)
_cod_data_source_file om4010059_si_002.cif
_cod_data_source_block jah759s
_cod_original_sg_symbol_H-M 'P 2(1)/n'
_cod_database_code 4082521

loop_
_symmetry_equiv_pos_as_xyz
'x, y, z'
'-x+1/2, y+1/2, -z+1/2'
'-x, -y, -z'
'x-1/2, -y-1/2, z-1/2'

loop_
_atom_site_label
_atom_site_type_symbol
_atom_site_fract_x
_atom_site_fract_y
_atom_site_fract_z
_atom_site_U_iso_or_equiv
_atom_site_adp_type
_atom_site_occupancy
_atom_site_symmetry_multiplicity
_atom_site_calc_flag
_atom_site_refinement_flags
N1 N 0.51874(10) 0.80480(12) 0.12828(6) 0.0125(2) Uani 1 1 d D
H01A H 0.4657(13) 0.8716(16) 0.1132(8) 0.013(4) Uiso 1 1 d D
H01B H 0.5696(13) 0.8254(18) 0.1063(8) 0.015(4) Uiso 1 1 d D
C1 C 0.37224(11) 0.82524(15) 0.21084(7) 0.0143(3) Uani 1 1 d .
C2 C 0.32642(11) 0.71097(14) 0.16724(7) 0.0146(3) Uani 1 1 d .
C3 C 0.20880(12) 0.69546(16) 0.14231(8) 0.0187(3) Uani 1 1 d .
H3 H 0.1773 0.6179 0.1132 0.022 Uiso 1 1 calc R
C4 C 0.13702(12) 0.79144(17) 0.15930(8) 0.0221(3) Uani 1 1 d .
H4 H 0.0571 0.7793 0.1420 0.026 Uiso 1 1 calc R
C5 C 0.18230(13) 0.90519(17) 0.20159(8) 0.0223(3) Uani 1 1 d .
H5 H 0.1333 0.9718 0.2128 0.027 Uiso 1 1 calc R
C6 C 0.29904(12) 0.92173(16) 0.22757(7) 0.0184(3) Uani 1 1 d .
H6 H 0.3296 0.9992 0.2570 0.022 Uiso 1 1 calc R
C7 C 0.49723(11) 0.84036(14) 0.24191(7) 0.0136(3) Uani 1 1 d .
C8 C 0.56963(11) 0.81733(14) 0.20464(7) 0.0131(3) Uani 1 1 d .
C9 C 0.46694(11) 0.66136(14) 0.10001(7) 0.0145(3) Uani 1 1 d .
C10 C 0.40422(12) 0.60532(14) 0.14949(7) 0.0152(3) Uani 1 1 d .
H10A H 0.3590 0.5222 0.1279 0.018 Uiso 1 1 calc R
H10B H 0.4609 0.5739 0.1931 0.018 Uiso 1 1 calc R
C11 C 0.56301(12) 0.56346(15) 0.09801(8) 0.0183(3) Uani 1 1 d .
H11A H 0.5322 0.4700 0.0827 0.027 Uiso 1 1 calc R
H11B H 0.6178 0.5568 0.1446 0.027 Uiso 1 1 calc R
H11C H 0.6009 0.6005 0.0655 0.027 Uiso 1 1 calc R
C12 C 0.38687(12) 0.69078(16) 0.02745(7) 0.0188(3) Uani 1 1 d .
H12A H 0.4290 0.7363 -0.0007 0.028 Uiso 1 1 calc R
H12B H 0.3255 0.7528 0.0309 0.028 Uiso 1 1 calc R
H12C H 0.3546 0.6022 0.0054 0.028 Uiso 1 1 calc R
C21 C 0.53845(11) 0.88448(14) 0.31614(7) 0.0143(3) Uani 1 1 d .
C22 C 0.49984(13) 0.81768(16) 0.36645(8) 0.0199(3) Uani 1 1 d .
H22 H 0.4480 0.7416 0.3536 0.024 Uiso 1 1 calc R
C23 C 0.53717(14) 0.86231(17) 0.43532(8) 0.0234(3) Uani 1 1 d .
H23 H 0.5126 0.8148 0.4696 0.028 Uiso 1 1 calc R
C24 C 0.61013(13) 0.97596(17) 0.45396(8) 0.0215(3) Uani 1 1 d .
H24 H 0.6346 1.0072 0.5009 0.026 Uiso 1 1 calc R
C25 C 0.64743(12) 1.04411(15) 0.40418(8) 0.0190(3) Uani 1 1 d .
H25 H 0.6968 1.1226 0.4169 0.023 Uiso 1 1 calc R
C26 C 0.61267(12) 0.99772(14) 0.33575(7) 0.0162(3) Uani 1 1 d .
H26 H 0.6397 1.0435 0.3020 0.019 Uiso 1 1 calc R
C31 C 0.69469(11) 0.80287(14) 0.23205(7) 0.0141(3) Uani 1 1 d .
C32 C 0.74290(12) 0.72669(15) 0.29323(7) 0.0171(3) Uani 1 1 d .
H32 H 0.6950 0.6840 0.3165 0.021 Uiso 1 1 calc R
C33 C 0.85985(13) 0.71274(15) 0.32040(8) 0.0204(3) Uani 1 1 d .
H33 H 0.8914 0.6610 0.3621 0.024 Uiso 1 1 calc R
C34 C 0.93089(12) 0.77417(16) 0.28689(8) 0.0221(3) Uani 1 1 d .
H34 H 1.0109 0.7652 0.3057 0.027 Uiso 1 1 calc R
C35 C 0.88418(12) 0.84865(16) 0.22594(8) 0.0208(3) Uani 1 1 d .
H35 H 0.9325 0.8904 0.2028 0.025 Uiso 1 1 calc R
C36 C 0.76681(12) 0.86286(15) 0.19824(7) 0.0164(3) Uani 1 1 d .
H36 H 0.7357 0.9136 0.1562 0.020 Uiso 1 1 calc R
C99 C 0.19025(13) 0.07959(17) 0.01144(9) 0.0247(3) Uani 1 1 d .
F1 F 0.12362(9) 0.14318(12) -0.04486(6) 0.0424(3) Uani 1 1 d .
F2 F 0.17849(9) -0.05719(11) 0.00131(7) 0.0437(3) Uani 1 1 d .
F3 F 0.15142(10) 0.11162(15) 0.06424(7) 0.0515(3) Uani 1 1 d .
S1 S 0.33816(3) 0.13483(4) 0.029834(18) 0.01738(10) Uani 1 1 d .
O1 O 0.33645(11) 0.28301(12) 0.04200(7) 0.0330(3) Uani 1 1 d .
O2 O 0.36428(10) 0.09579(14) -0.03292(6) 0.0307(3) Uani 1 1 d .
O3 O 0.39594(9) 0.05164(11) 0.09004(5) 0.0212(2) Uani 1 1 d .

loop_
_atom_site_aniso_label
_atom_site_aniso_U_11
_atom_site_aniso_U_22
_atom_site_aniso_U_33
_atom_site_aniso_U_23
_atom_site_aniso_U_13
_atom_site_aniso_U_12
N1 0.0122(5) 0.0142(5) 0.0115(5) -0.0003(4) 0.0043(4) 0.0011(4)
C1 0.0128(6) 0.0188(6) 0.0123(6) 0.0010(5) 0.0056(5) 0.0002(5)
C2 0.0145(6) 0.0174(6) 0.0130(6) 0.0012(5) 0.0059(5) -0.0004(5)
C3 0.0160(7) 0.0238(7) 0.0164(6) -0.0028(5) 0.0051(5) -0.0036(5)
C4 0.0129(7) 0.0343(8) 0.0194(7) -0.0004(6) 0.0055(5) 0.0003(6)
C5 0.0165(7) 0.0289(8) 0.0235(7) -0.0005(6) 0.0091(6) 0.0064(6)
C6 0.0184(7) 0.0205(7) 0.0179(7) -0.0027(5) 0.0079(5) 0.0010(5)
C7 0.0148(6) 0.0128(6) 0.0129(6) -0.0006(5) 0.0037(5) 0.0003(5)
C8 0.0135(6) 0.0131(6) 0.0114(6) -0.0004(5) 0.0018(5) -0.0004(5)
C9 0.0141(6) 0.0139(6) 0.0160(6) -0.0030(5) 0.0053(5) -0.0003(5)
C10 0.0149(6) 0.0147(6) 0.0170(6) -0.0010(5) 0.0062(5) -0.0015(5)
C11 0.0181(7) 0.0162(6) 0.0221(7) -0.0020(5) 0.0084(6) 0.0029(5)
C12 0.0170(7) 0.0237(7) 0.0149(7) -0.0038(5) 0.0038(5) -0.0003(5)
C21 0.0134(6) 0.0165(6) 0.0127(6) -0.0013(5) 0.0037(5) 0.0018(5)
C22 0.0212(7) 0.0221(7) 0.0177(7) -0.0009(6) 0.0080(6) -0.0034(6)
C23 0.0285(8) 0.0286(8) 0.0157(7) 0.0028(6) 0.0108(6) 0.0011(6)
C24 0.0213(7) 0.0284(8) 0.0132(6) -0.0037(6) 0.0030(5) 0.0052(6)
C25 0.0156(6) 0.0200(7) 0.0197(7) -0.0046(6) 0.0031(5) 0.0003(5)
C26 0.0162(6) 0.0172(6) 0.0160(6) 0.0004(5) 0.0060(5) 0.0006(5)
C31 0.0130(6) 0.0142(6) 0.0150(6) -0.0045(5) 0.0039(5) 0.0004(5)
C32 0.0170(7) 0.0168(6) 0.0171(7) -0.0016(5) 0.0042(5) 0.0017(5)
C33 0.0188(7) 0.0194(7) 0.0188(7) -0.0039(6) -0.0004(6) 0.0040(6)
C34 0.0123(6) 0.0246(7) 0.0261(8) -0.0096(6) 0.0008(6) 0.0020(6)
C35 0.0152(7) 0.0235(7) 0.0251(8) -0.0075(6) 0.0083(6) -0.0033(6)
C36 0.0155(6) 0.0176(6) 0.0163(6) -0.0030(5) 0.0051(5) -0.0009(5)
C99 0.0173(7) 0.0241(7) 0.0330(9) 0.0107(6) 0.0083(6) 0.0048(6)
F1 0.0210(5) 0.0446(6) 0.0501(7) 0.0234(5) -0.0065(5) -0.0008(4)
F2 0.0227(5) 0.0238(5) 0.0794(9) 0.0057(5) 0.0078(5) -0.0028(4)
F3 0.0371(6) 0.0711(9) 0.0595(8) 0.0102(7) 0.0342(6) 0.0149(6)
S1 0.01604(17) 0.01928(18) 0.01555(18) 0.00396(13) 0.00289(13) -0.00002(13)
O1 0.0353(7) 0.0192(6) 0.0363(7) 0.0049(5) -0.0016(5) 0.0003(5)
O2 0.0252(6) 0.0495(8) 0.0192(6) 0.0025(5) 0.0093(5) -0.0056(5)
O3 0.0227(5) 0.0213(5) 0.0176(5) 0.0033(4) 0.0029(4) 0.0048(4)

loop_
_atom_type_symbol
_atom_type_description
_atom_type_scat_dispersion_real
_atom_type_scat_dispersion_imag
_atom_type_scat_source
C C 0.0033 0.0016 'International Tables Vol C Tables 4.2.6.8 and 6.1.1.4'
H H 0.0000 0.0000 'International Tables Vol C Tables 4.2.6.8 and 6.1.1.4'
N N 0.0061 0.0033 'International Tables Vol C Tables 4.2.6.8 and 6.1.1.4'
O O 0.0106 0.0060 'International Tables Vol C Tables 4.2.6.8 and 6.1.1.4'
F F 0.0171 0.0103 'International Tables Vol C Tables 4.2.6.8 and 6.1.1.4'
S S 0.1246 0.1234 'International Tables Vol C Tables 4.2.6.8 and 6.1.1.4'

loop_
_geom_angle_atom_site_label_1
_geom_angle_atom_site_label_2
_geom_angle_atom_site_label_3
_geom_angle
C8 N1 C9 116.97(10)
C6 C1 C2 119.40(13)
C6 C1 C7 119.96(12)
C2 C1 C7 120.57(12)
C3 C2 C1 119.07(13)
C3 C2 C10 120.94(12)
C1 C2 C10 119.97(12)
C4 C3 C2 121.08(14)
C3 C4 C5 119.80(13)
C4 C5 C6 120.05(14)
C5 C6 C1 120.59(14)
C8 C7 C1 121.94(12)
C8 C7 C21 121.54(12)
C1 C7 C21 116.51(11)
C7 C8 N1 116.58(12)
C7 C8 C31 126.89(12)
N1 C8 C31 116.54(11)
C11 C9 C12 111.90(11)
C11 C9 C10 110.93(11)
C12 C9 C10 112.29(11)
C11 C9 N1 108.21(11)
C12 C9 N1 105.57(11)
C10 C9 N1 107.63(10)
C2 C10 C9 114.02(11)
C26 C21 C22 119.10(13)
C26 C21 C7 119.95(12)
C22 C21 C7 120.88(13)
C23 C22 C21 120.17(14)
C24 C23 C22 120.09(14)
C23 C24 C25 120.07(14)
C24 C25 C26 120.03(14)
C25 C26 C21 120.50(13)
C36 C31 C32 118.52(13)
C36 C31 C8 121.84(12)
C32 C31 C8 119.64(12)
C33 C32 C31 120.79(14)
C32 C33 C34 120.26(14)
C35 C34 C33 119.49(13)
C34 C35 C36 120.58(14)
C35 C36 C31 120.34(13)
F2 C99 F3 107.51(14)
F2 C99 F1 107.85(14)
F3 C99 F1 107.39(13)
F2 C99 S1 111.81(11)
F3 C99 S1 110.67(12)
F1 C99 S1 111.40(11)
O1 S1 O3 115.16(7)
O1 S1 O2 114.93(8)
O3 S1 O2 114.20(7)
O1 S1 C99 104.59(8)
O3 S1 C99 102.84(7)
O2 S1 C99 102.90(7)

loop_
_geom_bond_atom_site_label_1
_geom_bond_atom_site_label_2
_geom_bond_distance
N1 C8 1.4809(17)
N1 C9 1.5422(17)
C1 C6 1.4005(19)
C1 C2 1.4054(19)
C1 C7 1.4879(19)
C2 C3 1.395(2)
C2 C10 1.5078(19)
C3 C4 1.387(2)
C4 C5 1.387(2)
C5 C6 1.387(2)
C7 C8 1.3496(19)
C7 C21 1.4880(18)
C8 C31 1.4821(18)
C9 C11 1.5197(18)
C9 C12 1.5235(19)
C9 C10 1.5330(19)
C21 C26 1.3930(19)
C21 C22 1.3981(19)
C22 C23 1.390(2)
C23 C24 1.386(2)
C24 C25 1.386(2)
C25 C26 1.3873(19)
C31 C36 1.3978(19)
C31 C32 1.3990(19)
C32 C33 1.389(2)
C33 C34 1.389(2)
C34 C35 1.384(2)
C35 C36 1.394(2)
C99 F2 1.3192(19)
C99 F3 1.329(2)
C99 F1 1.3292(18)
C99 S1 1.8294(16)
S1 O1 1.4331(12)
S1 O3 1.4441(10)
S1 O2 1.4459(12)

loop_
_geom_hbond_atom_site_label_D
_geom_hbond_atom_site_label_H
_geom_hbond_atom_site_label_A
_geom_hbond_distance_DH
_geom_hbond_distance_HA
_geom_hbond_distance_DA
_geom_hbond_angle_DHA
_geom_hbond_site_symmetry_A
N1 H01A O3 0.898(14) 1.912(15) 2.7770(15) 161.2(15) 1_565
C12 H12B F2 0.98 2.51 3.4420(18) 159.9 1_565
N1 H01B O2 0.893(14) 2.038(15) 2.8929(16) 159.7(15) 3_665
C36 H36 O2 0.95 2.42 3.2587(18) 147.3 3_665

loop_
_geom_torsion_atom_site_label_1
_geom_torsion_atom_site_label_2
_geom_torsion_atom_site_label_3
_geom_torsion_atom_site_label_4
_geom_torsion
C6 C1 C2 C3 -0.8(2)
C7 C1 C2 C3 176.24(12)
C6 C1 C2 C10 -179.27(12)
C7 C1 C2 C10 -2.25(19)
C1 C2 C3 C4 0.7(2)
C10 C2 C3 C4 179.13(13)
C2 C3 C4 C5 0.2(2)
C3 C4 C5 C6 -0.9(2)
C4 C5 C6 C1 0.8(2)
C2 C1 C6 C5 0.1(2)
C7 C1 C6 C5 -176.96(13)
C6 C1 C7 C8 -139.90(14)
C2 C1 C7 C8 43.10(19)
C6 C1 C7 C21 39.19(18)
C2 C1 C7 C21 -137.81(13)
C1 C7 C8 N1 12.10(19)
C21 C7 C8 N1 -166.94(12)
C1 C7 C8 C31 -167.73(13)
C21 C7 C8 C31 13.2(2)
C9 N1 C8 C7 -81.02(15)
C9 N1 C8 C31 98.83(14)
C8 N1 C9 C11 -79.51(14)
C8 N1 C9 C12 160.54(11)
C8 N1 C9 C10 40.42(15)
C3 C2 C10 C9 110.20(15)
C1 C2 C10 C9 -71.34(16)
C11 C9 C10 C2 166.56(12)
C12 C9 C10 C2 -67.40(15)
N1 C9 C10 C2 48.36(15)
C8 C7 C21 C26 50.64(19)
C1 C7 C21 C26 -128.46(14)
C8 C7 C21 C22 -132.21(15)
C1 C7 C21 C22 48.70(18)
C26 C21 C22 C23 -1.3(2)
C7 C21 C22 C23 -178.50(13)
C21 C22 C23 C24 2.0(2)
C22 C23 C24 C25 -1.0(2)
C23 C24 C25 C26 -0.7(2)
C24 C25 C26 C21 1.3(2)
C22 C21 C26 C25 -0.3(2)
C7 C21 C26 C25 176.90(13)
C7 C8 C31 C36 -139.55(15)
N1 C8 C31 C36 40.62(18)
C7 C8 C31 C32 40.8(2)
N1 C8 C31 C32 -139.04(13)
C36 C31 C32 C33 1.0(2)
C8 C31 C32 C33 -179.35(12)
C31 C32 C33 C34 -0.2(2)
C32 C33 C34 C35 -0.4(2)
C33 C34 C35 C36 0.3(2)
C34 C35 C36 C31 0.5(2)
C32 C31 C36 C35 -1.1(2)
C8 C31 C36 C35 179.22(13)
F2 C99 S1 O1 -177.85(12)
F3 C99 S1 O1 -58.02(13)
F1 C99 S1 O1 61.38(14)
F2 C99 S1 O3 -57.19(14)
F3 C99 S1 O3 62.63(12)
F1 C99 S1 O3 -177.96(12)
F2 C99 S1 O2 61.72(14)
F3 C99 S1 O2 -178.45(11)
F1 C99 S1 O2 -59.05(14)
